data_7112612
loop_
_publ_author_name
'Lena Hahn'
'Simin Oz'
'Hubert Wadepohl'
'Lutz H. Gade'

_publ_section_title
;
 Highly emissive water-soluble tetraazaperopyrenes as fluorescent markers
;
_journal_name_full Chem.Commun.
_journal_page_first 4941
_journal_paper_doi 10.1039/C4CC01254B
_journal_volume 50
_journal_year 2014
_chemical_formula_moiety 'C52 H32 F14 N8, 4(C F3 O3 S)'
_chemical_formula_sum 'C56 H32 F26 N8 O12 S4'
_chemical_formula_weight 1631.13
_space_group_crystal_system monoclinic
_space_group_IT_number 14
_space_group_name_Hall '-P 2yn'
_space_group_name_H-M_alt 'P 1 21/n 1'
_symmetry_cell_setting monoclinic
_symmetry_Int_Tables_number 14
_symmetry_space_group_name_Hall '-P 2yn'
_symmetry_space_group_name_H-M 'P 1 21/n 1'
_atom_sites_solution_hydrogens geom
_atom_sites_solution_primary iterative
_atom_sites_solution_secondary difmap
_audit_block_code ga_lh7
_audit_creation_date
;
'Wed Dec 04 11:54:00 2013'
;
_audit_update_record 'Wed Dec  4 11:58:12 CET 2013'
_cell_angle_alpha 90
_cell_angle_beta 99.183(5)
_cell_angle_gamma 90
_cell_formula_units_Z 2
_cell_length_a 10.5849(6)
_cell_length_b 9.8070(4)
_cell_length_c 29.9716(13)
_cell_measurement_reflns_used 8995
_cell_measurement_temperature 110(1)
_cell_measurement_theta_max 69.8990
_cell_measurement_theta_min 4.2470
_cell_volume 3071.4(3)
_computing_cell_refinement
;
CrysAlisPro, Agilent Technologies,
Version 1.171.36.32 (release 02-08-2013 CrysAlis171 .NET)
(compiled Aug  2 2013,16:46:58)
;
_computing_data_collection
;
CrysAlisPro, Agilent Technologies,
Version 1.171.36.32 (release 02-08-2013 CrysAlis171 .NET)
(compiled Aug  2 2013,16:46:58)
;
_computing_data_reduction
;
CrysAlisPro, Agilent Technologies,
Version 1.171.36.32 (release 02-08-2013 CrysAlis171 .NET)
(compiled Aug  2 2013,16:46:58)
;
_computing_molecular_graphics 'Olex2 (Dolomanov et al., 2009)'
_computing_publication_material 'encif (Wadepohl, 2009-13); encifer 1.4 (CCDC, 2011)'
_computing_structure_refinement 'ShelXL (Sheldrick, 2008)'
_computing_structure_solution 'SUPERFLIP (Palatinus, 2007-2009)'
_diffrn_ambient_temperature 110(1)
_diffrn_detector 'CCD plate'
_diffrn_detector_area_resol_mean 7.9621
_diffrn_detector_type 'Agilent EOS'
_diffrn_measured_fraction_theta_full 1.000
_diffrn_measured_fraction_theta_max 0.996
_diffrn_measurement_details
;
  1 omega  -16.00   17.00   1.0000   20.0000
omega____ theta____ kappa____ phi______ frames
    -        0.0000  -57.0000  -60.0000 33

  2 omega   30.00   65.00   1.0000   20.0000
omega____ theta____ kappa____ phi______ frames
    -        0.0000   57.0000  -30.0000 35

  3 omega  -27.00   61.00   1.0000   20.0000
omega____ theta____ kappa____ phi______ frames
    -        0.0000   77.0000 -150.0000 88

  4 omega  -58.00  -27.00   1.0000   20.0000
omega____ theta____ kappa____ phi______ frames
    -        0.0000  -57.0000  -60.0000 31

  5 omega  -69.00    5.00   1.0000   20.0000
omega____ theta____ kappa____ phi______ frames
    -        0.0000  -57.0000   90.0000 74

  6 omega  -17.00   12.00   1.0000   20.0000
omega____ theta____ kappa____ phi______ frames
    -        0.0000   57.0000  -30.0000 29

  7 omega  -68.00   17.00   1.0000   20.0000
omega____ theta____ kappa____ phi______ frames
    -        0.0000  -57.0000 -180.0000 85

  8 omega   24.00  124.00   1.0000   30.0000
omega____ theta____ kappa____ phi______ frames
    -       54.0000   77.0000  -90.0000 100

  9 omega   82.00  122.00   1.0000   30.0000
omega____ theta____ kappa____ phi______ frames
    -       54.0000   77.0000  -60.0000 40

 10 omega   25.00   63.00   1.0000   30.0000
omega____ theta____ kappa____ phi______ frames
    -       54.0000   77.0000    0.0000 38

 11 omega   24.00   78.00   1.0000   30.0000
omega____ theta____ kappa____ phi______ frames
    -       54.0000   77.0000  120.0000 54

 12 omega   24.00   54.00   1.0000   30.0000
omega____ theta____ kappa____ phi______ frames
    -       54.0000   77.0000  150.0000 30

 13 omega  -15.00   65.00   1.0000   30.0000
omega____ theta____ kappa____ phi______ frames
    -       54.0000  -57.0000 -180.0000 80

 14 omega   24.00  101.00   1.0000   30.0000
omega____ theta____ kappa____ phi______ frames
    -       54.0000 -125.0000 -180.0000 77

 15 omega   25.00   58.00   1.0000   30.0000
omega____ theta____ kappa____ phi______ frames
    -       54.0000   77.0000 -120.0000 33

 16 omega   83.00  109.00   1.0000   30.0000
omega____ theta____ kappa____ phi______ frames
    -       54.0000   77.0000  120.0000 26

 17 omega   79.00  117.00   1.0000   30.0000
omega____ theta____ kappa____ phi______ frames
    -       54.0000   77.0000   60.0000 38

 18 omega   83.00  111.00   1.0000   30.0000
omega____ theta____ kappa____ phi______ frames
    -       54.0000   77.0000  -30.0000 28

 19 omega  -16.00   79.00   1.0000   30.0000
omega____ theta____ kappa____ phi______ frames
    -       54.0000  -77.0000  -60.0000 95

 20 omega   24.00   55.00   1.0000   30.0000
omega____ theta____ kappa____ phi______ frames
    -       54.0000   77.0000  -60.0000 31

 21 omega  -11.00   54.00   1.0000   30.0000
omega____ theta____ kappa____ phi______ frames
    -       54.0000  -57.0000   30.0000 65

 22 omega   63.00  104.00   1.0000   30.0000
omega____ theta____ kappa____ phi______ frames
    -       54.0000   77.0000 -120.0000 41

 23 omega   24.00   50.00   1.0000   30.0000
omega____ theta____ kappa____ phi______ frames
    -       54.0000   77.0000 -180.0000 26

 24 omega   24.00   59.00   1.0000   30.0000
omega____ theta____ kappa____ phi______ frames
    -       54.0000   77.0000 -150.0000 35

 25 omega   24.00   62.00   1.0000   30.0000
omega____ theta____ kappa____ phi______ frames
    -       54.0000   77.0000  -30.0000 38

 26 omega   24.00   51.00   1.0000   30.0000
omega____ theta____ kappa____ phi______ frames
    -       54.0000   77.0000   90.0000 27

 27 omega   24.00   59.00   1.0000   30.0000
omega____ theta____ kappa____ phi______ frames
    -       54.0000   77.0000   30.0000 35

 28 omega   60.00  123.00   1.0000   30.0000
omega____ theta____ kappa____ phi______ frames
    -       54.0000   77.0000  150.0000 63

 29 omega   24.00   64.00   1.0000   30.0000
omega____ theta____ kappa____ phi______ frames
    -       54.0000   77.0000   60.0000 40

 30 omega   77.00  122.00   1.0000   30.0000
omega____ theta____ kappa____ phi______ frames
    -       54.0000   77.0000 -180.0000 45

 31 omega   64.00  111.00   1.0000   30.0000
omega____ theta____ kappa____ phi______ frames
    -       54.0000   77.0000   30.0000 47

 32 omega  117.00  177.00   1.0000   40.0000
omega____ theta____ kappa____ phi______ frames
    -      108.0000   77.0000   60.0000 60

 33 omega   78.00  104.00   1.0000   40.0000
omega____ theta____ kappa____ phi______ frames
    -      108.0000   77.0000 -150.0000 26

 34 omega   78.00  104.00   1.0000   40.0000
omega____ theta____ kappa____ phi______ frames
    -      108.0000   77.0000   60.0000 26

 35 omega   85.00  132.00   1.0000   40.0000
omega____ theta____ kappa____ phi______ frames
    -      108.0000   64.0000 -150.0000 47

 36 omega   85.00  110.00   1.0000   40.0000
omega____ theta____ kappa____ phi______ frames
    -      108.0000   64.0000   60.0000 25

 37 omega  108.00  177.00   1.0000   40.0000
omega____ theta____ kappa____ phi______ frames
    -      108.0000   77.0000   30.0000 69

 38 omega   82.00  145.00   1.0000   40.0000
omega____ theta____ kappa____ phi______ frames
    -      108.0000   38.0000  -60.0000 63

 39 omega   78.00  103.00   1.0000   40.0000
omega____ theta____ kappa____ phi______ frames
    -      108.0000   77.0000   30.0000 25

 40 omega   82.00  116.00   1.0000   40.0000
omega____ theta____ kappa____ phi______ frames
    -      108.0000   38.0000 -150.0000 34

 41 omega   36.00  116.00   1.0000   40.0000
omega____ theta____ kappa____ phi______ frames
    -      108.0000 -111.0000 -180.0000 80

 42 omega   83.00  109.00   1.0000   40.0000
omega____ theta____ kappa____ phi______ frames
    -      108.0000   69.0000  137.4524 26

 43 omega   85.00  175.00   1.0000   40.0000
omega____ theta____ kappa____ phi______ frames
    -      108.0000   64.0000  120.0000 90

 44 omega   85.00  163.00   1.0000   40.0000
omega____ theta____ kappa____ phi______ frames
    -      108.0000   64.0000   90.0000 78

 45 omega  132.00  165.00   1.0000   40.0000
omega____ theta____ kappa____ phi______ frames
    -      108.0000   77.0000  -90.0000 33

 46 omega   78.00  103.00   1.0000   40.0000
omega____ theta____ kappa____ phi______ frames
    -      108.0000   77.0000  120.0000 25

 47 omega  115.00  175.00   1.0000   40.0000
omega____ theta____ kappa____ phi______ frames
    -      108.0000   77.0000 -180.0000 60

 48 omega   78.00  103.00   1.0000   40.0000
omega____ theta____ kappa____ phi______ frames
    -      108.0000   77.0000  -90.0000 25

 49 omega   48.00  137.00   1.0000   40.0000
omega____ theta____ kappa____ phi______ frames
    -      108.0000  -77.0000 -180.0000 89

 50 omega   78.00  103.00   1.0000   40.0000
omega____ theta____ kappa____ phi______ frames
    -      108.0000   77.0000 -180.0000 25

 51 omega   86.00  111.00   1.0000   40.0000
omega____ theta____ kappa____ phi______ frames
    -      108.0000   50.0000  120.0000 25

 52 omega   82.00  132.00   1.0000   40.0000
omega____ theta____ kappa____ phi______ frames
    -      108.0000   38.0000  -30.0000 50

 53 omega   85.00  131.00   1.0000   40.0000
omega____ theta____ kappa____ phi______ frames
    -      108.0000   64.0000  -30.0000 46

 54 omega   85.00  111.00   1.0000   40.0000
omega____ theta____ kappa____ phi______ frames
    -      108.0000   64.0000   30.0000 26

 55 omega  109.00  174.00   1.0000   40.0000
omega____ theta____ kappa____ phi______ frames
    -      108.0000   77.0000  150.0000 65

 56 omega  111.00  168.00   1.0000   40.0000
omega____ theta____ kappa____ phi______ frames
    -      108.0000   77.0000  -30.0000 57

 57 omega   78.00  103.00   1.0000   40.0000
omega____ theta____ kappa____ phi______ frames
    -      108.0000   77.0000  150.0000 25

 58 omega   78.00  103.00   1.0000   40.0000
omega____ theta____ kappa____ phi______ frames
    -      108.0000   77.0000 -120.0000 25

 59 omega   78.00  104.00   1.0000   40.0000
omega____ theta____ kappa____ phi______ frames
    -      108.0000   77.0000  -30.0000 26

 60 omega  123.00  177.00   1.0000   40.0000
omega____ theta____ kappa____ phi______ frames
    -      108.0000   77.0000 -150.0000 54

 61 omega   78.00  105.00   1.0000   40.0000
omega____ theta____ kappa____ phi______ frames
    -      108.0000   77.0000    0.0000 27

 62 omega  112.00  178.00   1.0000   40.0000
omega____ theta____ kappa____ phi______ frames
    -      108.0000   77.0000    0.0000 66

 63 omega   86.00  115.00   1.0000   40.0000
omega____ theta____ kappa____ phi______ frames
    -      108.0000   50.0000   90.0000 29

 64 omega   86.00  175.00   1.0000   40.0000
omega____ theta____ kappa____ phi______ frames
    -      108.0000   64.0000 -120.0000 89

 65 omega  128.00  170.00   1.0000   40.0000
omega____ theta____ kappa____ phi______ frames
    -      108.0000   77.0000  -60.0000 42

 66 omega   78.00  103.00   1.0000   40.0000
omega____ theta____ kappa____ phi______ frames
    -      108.0000   77.0000  -60.0000 25

 67 omega   82.00  108.00   1.0000   40.0000
omega____ theta____ kappa____ phi______ frames
    -      108.0000   38.0000   60.0000 26

 68 omega   85.00  116.00   1.0000   40.0000
omega____ theta____ kappa____ phi______ frames
    -      108.0000   64.0000  150.0000 31

 69 omega   39.00  138.00   1.0000   40.0000
omega____ theta____ kappa____ phi______ frames
    -      108.0000  -77.0000    0.0000 99

 70 omega   85.00  111.00   1.0000   40.0000
omega____ theta____ kappa____ phi______ frames
    -      108.0000   64.0000    0.0000 26

 71 omega   36.00  115.00   1.0000   40.0000
omega____ theta____ kappa____ phi______ frames
    -      108.0000 -111.0000    0.0000 79

 72 omega   81.00  107.00   1.0000   40.0000
omega____ theta____ kappa____ phi______ frames
    -      108.0000   74.0000 -136.7234 26

 73 omega   87.00  113.00   1.0000   40.0000
omega____ theta____ kappa____ phi______ frames
    -      108.0000   52.0000    4.5224 26

 74 omega   86.00  112.00   1.0000   40.0000
omega____ theta____ kappa____ phi______ frames
    -      108.0000   46.0000   67.4578 26

;
_diffrn_measurement_device '\k-geometry diffractometer'
_diffrn_measurement_device_type 'Agilent SuperNova, Dual, Cu at zero, Eos'
_diffrn_measurement_method '\w scans'
_diffrn_measurement_specimen_support 'polyimid foil'
_diffrn_orient_matrix_UB_11 -0.0162778000
_diffrn_orient_matrix_UB_12 -0.1555287000
_diffrn_orient_matrix_UB_13 0.0034589000
_diffrn_orient_matrix_UB_21 0.0579769000
_diffrn_orient_matrix_UB_22 0.0056638000
_diffrn_orient_matrix_UB_23 0.0505228000
_diffrn_orient_matrix_UB_31 -0.1345207000
_diffrn_orient_matrix_UB_32 0.0212179000
_diffrn_orient_matrix_UB_33 0.0122216000
_diffrn_radiation_monochromator mirror
_diffrn_radiation_probe x-ray
_diffrn_radiation_type 'Cu K\a'
_diffrn_radiation_wavelength 1.5418
_diffrn_reflns_av_R_equivalents 0.0639
_diffrn_reflns_av_unetI/netI 0.0384
_diffrn_reflns_Laue_measured_fraction_full 1.000
_diffrn_reflns_Laue_measured_fraction_max 0.996
_diffrn_reflns_limit_h_max 11
_diffrn_reflns_limit_h_min -12
_diffrn_reflns_limit_k_max 12
_diffrn_reflns_limit_k_min -11
_diffrn_reflns_limit_l_max 36
_diffrn_reflns_limit_l_min -36
_diffrn_reflns_number 44255
_diffrn_reflns_point_group_measured_fraction_full 1.000
_diffrn_reflns_point_group_measured_fraction_max 0.996
_diffrn_reflns_theta_full 67.684
_diffrn_reflns_theta_max 70.847
_diffrn_reflns_theta_min 4.256
_diffrn_source 'microfocus X-Ray tube'
_diffrn_source_type 'Agilent SuperNova (Cu) X-ray Source'
_exptl_absorpt_coefficient_mu 2.795
_exptl_absorpt_correction_T_max 0.807
_exptl_absorpt_correction_T_min 0.709
_exptl_absorpt_correction_type gaussian
_exptl_absorpt_process_details
;
CrysAlisPro, Agilent Technologies,
Version 1.171.36.32 (release 02-08-2013 CrysAlis171 .NET)
(compiled Aug  2 2013,16:46:58)
Numerical absorption correction based on gaussian integration over
            a multifaceted crystal model
;
_exptl_crystal_colour red
_exptl_crystal_colour_primary red
_exptl_crystal_density_diffrn 1.764
_exptl_crystal_description irregular
_exptl_crystal_F_000 1636
_exptl_crystal_size_max 0.1959
_exptl_crystal_size_mid 0.1290
_exptl_crystal_size_min 0.0934
_refine_diff_density_max 0.739
_refine_diff_density_min -0.796
_refine_diff_density_rms 0.071
_refine_ls_extinction_method none
_refine_ls_goodness_of_fit_ref 1.028
_refine_ls_hydrogen_treatment constr
_refine_ls_matrix_type full
_refine_ls_number_parameters 553
_refine_ls_number_reflns 5881
_refine_ls_number_restraints 81
_refine_ls_restrained_S_all 1.028
_refine_ls_R_factor_all 0.0810
_refine_ls_R_factor_gt 0.0609
_refine_ls_shift/su_max 0.001
_refine_ls_shift/su_mean 0.000
_refine_ls_structure_factor_coef Fsqd
_refine_ls_weighting_details 'w=1/[\s^2^(Fo^2^)+(0.0596P)^2^+6.9083P] where P=(Fo^2^+2Fc^2^)/3'
_refine_ls_weighting_scheme calc
_refine_ls_wR_factor_gt 0.1450
_refine_ls_wR_factor_ref 0.1584
_reflns_Friedel_coverage 0.000
_reflns_number_gt 4499
_reflns_number_total 5881
_reflns_threshold_expression 'I > 2\s(I)'
_cod_data_source_file c4cc01254b2.cif
_cod_data_source_block ga_lh7
_cod_original_cell_volume 3071.3(3)
_cod_original_sg_symbol_H-M 'P 21/n'
_cod_database_code 7112612
_audit_block_refno 1919
_audit_block_usercomment 'LH253, irregular, red'
_shelxl_version_number 2013-4
_chemical_oxdiff_formula 'C56 H32 F26 N8 O12 S4'
_chemical_oxdiff_usercomment 'LH253, irregular, red'
_shelx_space_group_comment
;
The symmetry employed for this shelxl refinement is uniquely defined
by the following loop, which should always be used as a source of
symmetry information in preference to the above space-group names.
They are only intended as comments.
;
_shelx_estimated_absorpt_t_max 0.767
_shelx_estimated_absorpt_t_min 0.767
_reflns_odcompleteness_completeness 99.93
_reflns_odcompleteness_iscentric 1
_reflns_odcompleteness_theta 66.97
_olex2_refinement_description
;
1. Fixed Uiso
 At 1.2 times of:
  All C(H) groups
 At 1.5 times of:
  All C(H,H,H) groups
2. Restrained distances
 S1-O11 \\sim S1-O12 \\sim S1-O13
 with sigma of 0.01
 O11-O12 \\sim O11-O13 \\sim O12-O13
 with sigma of 0.01
 C51-F11 \\sim C51-F12 \\sim C51-F13
 with sigma of 0.01
 F11-F12 \\sim F11-F13 \\sim F12-F13
 with sigma of 0.01
3. Uiso/Uaniso restraints and constraints
O11 \\sim O12 \\sim O13 \\sim O21A \\sim O22A \\sim O23A \\sim O21B \\sim O22B
\\sim O23B \\sim S1 \\sim S2A \\sim S2B \\sim C1 \\sim C2 \\sim C3 \\sim C4
\\sim C5 \\sim C6 \\sim C7 \\sim C8 \\sim C9 \\sim C10 \\sim C21 \\sim C23
\\sim C24 \\sim C25 \\sim C26 \\sim C27 \\sim C29 \\sim C30 \\sim C31 \\sim C32
\\sim C33 \\sim C34 \\sim C36 \\sim C37 \\sim C38 \\sim C39 \\sim C51 \\sim
C52A \\sim C52B: within 0.5A with sigma of 0.02 and sigma for terminal atoms of
0.04
4. Same fragment restrains
{S1, O11, O12, O13, F11, F12, F13, C51}
as
{S2A, O21A, O22A, O23A, F21A, F22A, F23A, C52A}
{S1, O11, O12, O13, F11, F12, F13, C51}
as
{S2B, O21B, O22B, O23B, F21B, F22B, F23B, C52B}
5. Others
 Sof(S2B)=Sof(O21B)=Sof(O22B)=Sof(O23B)=Sof(F21B)=Sof(F22B)=Sof(F23B)=
 Sof(C52B)=1-FVAR(1)
 Sof(S2A)=Sof(O21A)=Sof(O22A)=Sof(O23A)=Sof(F21A)=Sof(F22A)=Sof(F23A)=
 Sof(C52A)=FVAR(1)
6.a Aromatic/amide H refined with riding coordinates:
 C3(H3), C9(H9), C27(H27), C29(H29), C30(H30), C31(H31), C34(H34), C36(H36),
 C37(H37), C38(H38)
6.b Idealised Me refined as rotating group:
 C32(H32A,H32B,H32C), C39(H39A,H39B,H39C)
;
_cell_oxdiff_length_a 10.5892(6)
_cell_oxdiff_length_b 9.8080(4)
_cell_oxdiff_length_c 29.9583(9)
_cell_oxdiff_angle_alpha 90.051(3)
_cell_oxdiff_angle_beta 99.209(4)
_cell_oxdiff_angle_gamma 90.006(4)
_cell_oxdiff_volume 3071.3(2)
_cell_oxdiff_measurement_reflns_used 8995

loop_
_symmetry_equiv_pos_as_xyz
'x, y, z'
'-x+1/2, y+1/2, -z+1/2'
'-x, -y, -z'
'x-1/2, -y-1/2, z-1/2'

loop_
_atom_site_label
_atom_site_type_symbol
_atom_site_fract_x
_atom_site_fract_y
_atom_site_fract_z
_atom_site_U_iso_or_equiv
_atom_site_adp_type
_atom_site_occupancy
_atom_site_site_symmetry_order
_atom_site_calc_flag
_atom_site_refinement_flags_posn
_atom_site_refinement_flags_occupancy
_atom_site_disorder_assembly
_atom_site_disorder_group
F1 F -0.07018(19) 0.54250(19) 0.45365(7) 0.0353(5) Uani 1 1 d . . . .
F2 F -0.1345(2) 0.6797(2) 0.39815(7) 0.0407(5) Uani 1 1 d . . . .
F3 F -0.1704(2) 0.6995(4) 0.51123(8) 0.0658(9) Uani 1 1 d . . . .
F4 F -0.2016(2) 0.8641(3) 0.46256(13) 0.0762(10) Uani 1 1 d . . . .
F5 F -0.4113(2) 0.7152(3) 0.47818(10) 0.0612(8) Uani 1 1 d . . . .
F6 F -0.3778(3) 0.7176(4) 0.41044(11) 0.0894(11) Uani 1 1 d . . . .
F7 F -0.3334(2) 0.5394(3) 0.45036(10) 0.0585(7) Uani 1 1 d . . . .
N1 N 0.0839(3) 0.7492(3) 0.49810(8) 0.0235(6) Uani 1 1 d . . . .
N2 N 0.0767(3) 0.8172(3) 0.42088(9) 0.0254(6) Uani 1 1 d . . . .
N28 N 0.1940(3) 0.6066(3) 0.65386(9) 0.0266(6) Uani 1 1 d . . . .
N35 N 0.8457(3) 0.9557(4) 0.72289(10) 0.0444(8) Uani 1 1 d . . . .
C1 C 0.1969(3) 0.8142(3) 0.50953(10) 0.0206(6) Uani 1 1 d . . . .
C2 C 0.2584(3) 0.8141(3) 0.55618(10) 0.0212(6) Uani 1 1 d . . . .
C3 C 0.3763(3) 0.8700(3) 0.56698(10) 0.0215(6) Uani 1 1 d . . . .
H3 H 0.4177 0.8657 0.5975 0.026 Uiso 1 1 calc R . . .
C4 C 0.4413(3) 0.9353(3) 0.53441(10) 0.0194(6) Uani 1 1 d . . . .
C5 C 0.3804(3) 0.9399(3) 0.48855(10) 0.0186(6) Uani 1 1 d . . . .
C6 C 0.2579(3) 0.8776(3) 0.47657(10) 0.0206(6) Uani 1 1 d . . . .
C7 C 0.8074(3) 1.1228(3) 0.56831(10) 0.0234(7) Uani 1 1 d . . . .
C8 C 0.7477(3) 1.0606(3) 0.60331(10) 0.0247(7) Uani 1 1 d . . . .
C9 C 0.6304(3) 1.0021(3) 0.59143(10) 0.0226(7) Uani 1 1 d . . . .
H9 H 0.5909 0.9622 0.6146 0.027 Uiso 1 1 calc R . . .
C10 C 0.5634(3) 0.9974(3) 0.54599(10) 0.0204(6) Uani 1 1 d . . . .
C21 C 0.0336(3) 0.7550(3) 0.45450(10) 0.0231(7) Uani 1 1 d . . . .
C23 C -0.0910(3) 0.6751(3) 0.44295(11) 0.0257(7) Uani 1 1 d . . . .
C24 C -0.1975(4) 0.7280(4) 0.46755(13) 0.0364(9) Uani 1 1 d . . . .
C25 C -0.3330(4) 0.6733(4) 0.45107(15) 0.0425(10) Uani 1 1 d . . . .
C26 C 0.1904(3) 0.7525(3) 0.59079(10) 0.0227(7) Uani 1 1 d . . . .
C27 C 0.2548(3) 0.6660(3) 0.62269(10) 0.0240(7) Uani 1 1 d . . . .
H27 H 0.3430 0.6479 0.6228 0.029 Uiso 1 1 calc R . . .
C29 C 0.0695(3) 0.6302(4) 0.65528(11) 0.0318(8) Uani 1 1 d . . . .
H29 H 0.0288 0.5864 0.6774 0.038 Uiso 1 1 calc R . . .
C30 C 0.0014(3) 0.7174(4) 0.62471(11) 0.0309(8) Uani 1 1 d . . . .
H30 H -0.0863 0.7350 0.6258 0.037 Uiso 1 1 calc R . . .
C31 C 0.0613(3) 0.7797(4) 0.59236(11) 0.0273(7) Uani 1 1 d . . . .
H31 H 0.0150 0.8408 0.5712 0.033 Uiso 1 1 calc R . . .
C32 C 0.2667(4) 0.5136(4) 0.68705(13) 0.0405(9) Uani 1 1 d . . . .
H32A H 0.3304 0.4644 0.6729 0.061 Uiso 1 1 calc GR . . .
H32B H 0.2080 0.4482 0.6976 0.061 Uiso 1 1 calc GR . . .
H32C H 0.3100 0.5663 0.7128 0.061 Uiso 1 1 calc GR . . .
C33 C 0.8100(3) 1.0644(4) 0.65127(11) 0.0299(7) Uani 1 1 d . . . .
C34 C 0.7951(4) 0.9556(4) 0.67871(11) 0.0357(8) Uani 1 1 d . . . .
H34 H 0.7480 0.8784 0.6663 0.043 Uiso 1 1 calc R . . .
C36 C 0.9135(4) 1.0628(5) 0.74215(13) 0.0506(12) Uani 1 1 d . . . .
H36 H 0.9482 1.0609 0.7734 0.061 Uiso 1 1 calc R . . .
C37 C 0.9316(5) 1.1729(6) 0.71672(14) 0.0681(17) Uani 1 1 d . . . .
H37 H 0.9797 1.2484 0.7301 0.082 Uiso 1 1 calc R . . .
C38 C 0.8803(5) 1.1759(5) 0.67112(13) 0.0561(13) Uani 1 1 d . . . .
H38 H 0.8929 1.2535 0.6534 0.067 Uiso 1 1 calc R . . .
C39 C 0.8226(8) 0.8369(6) 0.75122(16) 0.096(2) Uani 1 1 d . . . .
H39A H 0.7557 0.8598 0.7691 0.144 Uiso 1 1 calc GR . . .
H39B H 0.9017 0.8138 0.7715 0.144 Uiso 1 1 calc GR . . .
H39C H 0.7950 0.7587 0.7317 0.144 Uiso 1 1 calc GR . . .
S1 S 0.66049(8) 0.58331(10) 0.63617(3) 0.0332(2) Uani 1 1 d . . . .
O11 O 0.7652(3) 0.5539(5) 0.67068(12) 0.0988(17) Uani 1 1 d . . . .
O12 O 0.5370(2) 0.5466(3) 0.64614(8) 0.0379(6) Uani 1 1 d . . . .
O13 O 0.6687(3) 0.7140(3) 0.61554(13) 0.0672(10) Uani 1 1 d . . . .
F11 F 0.8025(3) 0.4794(3) 0.58184(14) 0.0971(14) Uani 1 1 d . . . .
F12 F 0.6620(4) 0.3447(3) 0.6021(2) 0.175(3) Uani 1 1 d . . . .
F13 F 0.6038(4) 0.4999(5) 0.55410(11) 0.144(2) Uani 1 1 d . . . .
C51 C 0.6844(4) 0.4714(4) 0.59102(18) 0.0695(17) Uani 1 1 d . . . .
S2A S 0.4446(3) -0.0124(4) 0.70398(10) 0.0376(7) Uani 0.605(6) 1 d . P A 1
O21A O 0.4559(16) -0.1406(13) 0.6827(5) 0.066(4) Uani 0.605(6) 1 d . P A 1
O22A O 0.4555(16) -0.016(2) 0.7520(4) 0.053(3) Uani 0.605(6) 1 d . P A 1
O23A O 0.5156(6) 0.0949(8) 0.6863(2) 0.074(2) Uani 0.605(6) 1 d . P A 1
F21A F 0.2516(7) 0.0462(9) 0.6407(2) 0.048(2) Uani 0.605(6) 1 d . P A 1
F22A F 0.2005(4) -0.0570(6) 0.69946(15) 0.0657(16) Uani 0.605(6) 1 d . P A 1
F23A F 0.2591(15) 0.1509(13) 0.7059(5) 0.136(6) Uani 0.605(6) 1 d . P A 1
C52A C 0.2795(7) 0.0348(8) 0.6854(2) 0.0402(18) Uani 0.605(6) 1 d . P A 1
S2B S 0.4108(6) -0.0576(6) 0.70915(17) 0.0512(13) Uani 0.395(6) 1 d . P A 2
O21B O 0.485(3) -0.110(2) 0.6776(8) 0.072(7) Uani 0.395(6) 1 d . P A 2
O22B O 0.3070(9) -0.1428(9) 0.7157(3) 0.067(3) Uani 0.395(6) 1 d . P A 2
O23B O 0.482(3) -0.005(4) 0.7503(6) 0.071(8) Uani 0.395(6) 1 d . P A 2
F21B F 0.4208(13) 0.1801(10) 0.6723(4) 0.114(4) Uani 0.395(6) 1 d . P A 2
F22B F 0.258(2) 0.056(2) 0.6435(6) 0.133(9) Uani 0.395(6) 1 d . P A 2
F23B F 0.2514(10) 0.1566(9) 0.7030(4) 0.040(2) Uani 0.395(6) 1 d . P A 2
C52B C 0.3341(14) 0.0904(12) 0.6818(5) 0.078(5) Uani 0.395(6) 1 d . P A 2

loop_
_atom_site_aniso_label
_atom_site_aniso_U_11
_atom_site_aniso_U_22
_atom_site_aniso_U_33
_atom_site_aniso_U_23
_atom_site_aniso_U_13
_atom_site_aniso_U_12
F1 0.0265(11) 0.0236(10) 0.0552(13) -0.0019(9) 0.0048(9) -0.0015(8)
F2 0.0386(12) 0.0540(13) 0.0263(10) -0.0023(9) -0.0045(9) -0.0179(10)
F3 0.0320(13) 0.132(3) 0.0356(13) -0.0270(15) 0.0130(10) -0.0217(15)
F4 0.0382(14) 0.0317(13) 0.164(3) -0.0265(16) 0.0305(17) 0.0003(11)
F5 0.0279(13) 0.0627(16) 0.097(2) -0.0354(15) 0.0214(13) -0.0047(11)
F6 0.0323(15) 0.148(3) 0.080(2) 0.024(2) -0.0151(14) -0.0095(18)
F7 0.0336(13) 0.0473(14) 0.098(2) -0.0317(14) 0.0220(13) -0.0118(11)
N1 0.0240(14) 0.0261(14) 0.0201(12) -0.0011(10) 0.0028(11) -0.0025(11)
N2 0.0232(14) 0.0298(14) 0.0227(13) -0.0031(11) 0.0023(11) -0.0025(11)
N28 0.0288(15) 0.0318(15) 0.0200(13) 0.0010(11) 0.0060(11) -0.0054(12)
N35 0.052(2) 0.059(2) 0.0203(15) 0.0015(14) -0.0019(14) 0.0074(17)
C1 0.0188(15) 0.0235(15) 0.0197(14) -0.0018(12) 0.0038(12) -0.0006(12)
C2 0.0233(16) 0.0220(15) 0.0193(14) -0.0007(12) 0.0064(12) 0.0006(12)
C3 0.0249(17) 0.0246(15) 0.0148(13) -0.0022(11) 0.0026(12) 0.0006(13)
C4 0.0197(15) 0.0218(15) 0.0173(14) -0.0033(11) 0.0049(11) 0.0022(12)
C5 0.0181(15) 0.0196(14) 0.0183(14) -0.0024(11) 0.0035(12) 0.0020(11)
C6 0.0222(16) 0.0206(15) 0.0189(14) -0.0006(11) 0.0033(12) 0.0006(12)
C7 0.0227(16) 0.0262(16) 0.0210(15) -0.0029(12) 0.0029(12) -0.0025(13)
C8 0.0263(17) 0.0301(17) 0.0173(14) -0.0020(12) 0.0019(12) -0.0017(13)
C9 0.0268(17) 0.0255(16) 0.0159(14) -0.0001(12) 0.0046(12) -0.0010(13)
C10 0.0212(16) 0.0222(15) 0.0179(14) -0.0029(11) 0.0034(12) 0.0000(12)
C21 0.0222(16) 0.0229(15) 0.0235(15) -0.0046(12) 0.0014(13) -0.0012(12)
C23 0.0263(17) 0.0244(16) 0.0250(16) -0.0034(12) -0.0006(13) -0.0008(13)
C24 0.0278(19) 0.0339(19) 0.047(2) -0.0155(16) 0.0052(16) -0.0025(15)
C25 0.026(2) 0.046(2) 0.055(2) -0.0144(19) 0.0067(18) -0.0030(17)
C26 0.0251(17) 0.0262(16) 0.0173(14) -0.0045(12) 0.0054(12) -0.0044(13)
C27 0.0252(17) 0.0291(17) 0.0188(14) -0.0035(12) 0.0065(13) -0.0046(13)
C29 0.033(2) 0.041(2) 0.0238(16) -0.0005(14) 0.0112(14) -0.0108(16)
C30 0.0267(18) 0.0370(19) 0.0302(17) -0.0034(14) 0.0080(14) -0.0062(15)
C31 0.0266(18) 0.0326(18) 0.0230(16) -0.0008(13) 0.0050(13) -0.0035(14)
C32 0.039(2) 0.053(2) 0.0297(19) 0.0142(17) 0.0050(16) 0.0010(18)
C33 0.0259(18) 0.043(2) 0.0200(15) -0.0013(14) 0.0025(13) -0.0045(15)
C34 0.039(2) 0.045(2) 0.0217(16) -0.0037(15) 0.0004(15) 0.0022(17)
C36 0.033(2) 0.096(4) 0.0205(17) -0.010(2) -0.0027(16) -0.008(2)
C37 0.067(3) 0.111(4) 0.025(2) -0.012(2) 0.004(2) -0.054(3)
C38 0.065(3) 0.076(3) 0.0268(19) -0.008(2) 0.0067(19) -0.040(3)
C39 0.184(8) 0.065(4) 0.031(2) 0.013(2) -0.006(3) -0.003(4)
S1 0.0299(5) 0.0413(5) 0.0282(4) -0.0034(4) 0.0040(3) -0.0028(4)
O11 0.042(2) 0.197(5) 0.050(2) 0.045(3) -0.0178(16) -0.036(3)
O12 0.0313(14) 0.0518(16) 0.0317(13) -0.0031(11) 0.0086(11) 0.0012(12)
O13 0.074(2) 0.0316(16) 0.108(3) 0.0065(17) 0.049(2) 0.0077(15)
F11 0.069(2) 0.068(2) 0.176(4) -0.051(2) 0.086(2) -0.0211(16)
F12 0.130(4) 0.0460(19) 0.395(9) -0.076(3) 0.181(5) -0.032(2)
F13 0.101(3) 0.273(6) 0.069(2) -0.097(3) 0.044(2) -0.114(4)
C51 0.051(3) 0.063(3) 0.107(5) -0.044(3) 0.048(3) -0.022(2)
S2A 0.0441(14) 0.0491(17) 0.0208(10) -0.0071(10) 0.0090(8) 0.0088(11)
O21A 0.105(10) 0.057(4) 0.029(5) -0.022(4) -0.013(5) 0.038(6)
O22A 0.050(4) 0.088(8) 0.022(4) -0.012(4) 0.009(3) 0.005(4)
O23A 0.069(4) 0.092(5) 0.069(4) 0.005(4) 0.034(3) -0.023(4)
F21A 0.064(4) 0.051(4) 0.027(4) 0.000(3) 0.001(3) 0.027(3)
F22A 0.048(3) 0.094(4) 0.054(3) -0.002(2) 0.005(2) -0.017(3)
F23A 0.193(13) 0.117(10) 0.104(10) 0.009(7) 0.042(9) 0.089(9)
C52A 0.056(5) 0.040(4) 0.026(3) -0.004(3) 0.010(3) 0.008(3)
S2B 0.076(3) 0.049(3) 0.0290(17) -0.0048(17) 0.0098(18) 0.006(2)
O21B 0.066(8) 0.115(16) 0.035(7) -0.012(9) 0.010(5) 0.034(10)
O22B 0.080(7) 0.064(6) 0.057(5) 0.001(4) 0.014(5) -0.016(5)
O23B 0.104(19) 0.070(10) 0.033(8) -0.020(7) -0.003(8) 0.003(12)
F21B 0.187(13) 0.062(6) 0.099(7) 0.019(5) 0.038(8) -0.023(7)
F22B 0.19(2) 0.136(19) 0.059(13) 0.025(12) -0.017(12) 0.051(16)
F23B 0.051(5) 0.025(5) 0.044(6) -0.016(4) 0.014(4) 0.016(4)
C52B 0.134(18) 0.047(9) 0.054(9) 0.005(7) 0.020(10) 0.001(10)

loop_
_atom_type_symbol
_atom_type_description
_atom_type_scat_dispersion_real
_atom_type_scat_dispersion_imag
_atom_type_scat_source
C C 0.0181 0.0091 'International Tables Vol C Tables 4.2.6.8 and 6.1.1.4'
H H 0.0000 0.0000 'International Tables Vol C Tables 4.2.6.8 and 6.1.1.4'
F F 0.0727 0.0534 'International Tables Vol C Tables 4.2.6.8 and 6.1.1.4'
N N 0.0311 0.0180 'International Tables Vol C Tables 4.2.6.8 and 6.1.1.4'
O O 0.0492 0.0322 'International Tables Vol C Tables 4.2.6.8 and 6.1.1.4'
S S 0.3331 0.5567 'International Tables Vol C Tables 4.2.6.8 and 6.1.1.4'

loop_
_exptl_crystal_face_index_h
_exptl_crystal_face_index_k
_exptl_crystal_face_index_l
_exptl_crystal_face_perp_dist
_exptl_oxdiff_crystal_face_indexfrac_h
_exptl_oxdiff_crystal_face_indexfrac_k
_exptl_oxdiff_crystal_face_indexfrac_l
_exptl_oxdiff_crystal_face_x
_exptl_oxdiff_crystal_face_y
_exptl_oxdiff_crystal_face_z
-2 -6 0 0.0492 -2.0042 -6.0017 -0.0078 0.9660 -0.1506 0.1422
3 5 6 0.0527 3.0033 4.9996 6.0038 -0.8057 0.5058 -0.2245
1 -3 16 0.0566 0.9961 -3.0051 15.9896 0.5065 0.8486 -0.0023
-5 -4 4 0.0634 -5.0070 -4.0010 3.9949 0.7176 -0.1111 0.6375
6 -2 -7 0.0608 6.0061 -2.0008 -7.0029 0.1892 -0.0169 -0.9360
2 6 -1 0.0416 2.0044 6.0019 -0.9918 -0.9695 0.1001 -0.1544
-1 3 -17 0.0766 -0.9958 3.0053 -16.9893 -0.5100 -0.8991 -0.0099
5 -3 -10 0.0641 5.0055 -3.0002 -10.0029 0.3505 -0.2322 -0.8593
6 -2 0 0.0645 6.0046 -2.0024 -0.0054 0.2137 0.3365 -0.8503
-6 2 0 0.0645 -6.0046 2.0024 0.0054 -0.2137 -0.3365 0.8503
-5 -1 14 0.0666 -5.0080 -1.0022 13.9957 0.2858 0.4111 0.8235
-3 -5 -6 0.0568 -3.0033 -4.9996 -6.0038 0.8057 -0.5058 0.2245
-4 5 6 0.0667 -4.0029 5.0016 6.0068 -0.6920 0.0997 0.7180

loop_
_geom_angle_atom_site_label_1
_geom_angle_atom_site_label_2
_geom_angle_atom_site_label_3
_geom_angle
_geom_angle_site_symmetry_1
_geom_angle_site_symmetry_3
C21 N1 C1 115.4(3) . .
C21 N2 C7 115.4(3) . 3_676
C27 N28 C32 118.7(3) . .
C29 N28 C27 121.7(3) . .
C29 N28 C32 119.6(3) . .
C34 N35 C36 121.5(4) . .
C34 N35 C39 119.0(4) . .
C36 N35 C39 119.4(4) . .
N1 C1 C2 119.3(3) . .
N1 C1 C6 121.1(3) . .
C6 C1 C2 119.5(3) . .
C1 C2 C26 118.9(3) . .
C3 C2 C1 119.1(3) . .
C3 C2 C26 122.0(3) . .
C2 C3 H3 118.6 . .
C2 C3 C4 122.9(3) . .
C4 C3 H3 118.6 . .
C5 C4 C3 118.6(3) . .
C10 C4 C3 122.9(3) . .
C10 C4 C5 118.5(3) . .
C4 C5 C6 118.9(3) . .
C10 C5 C4 122.8(3) 3_676 .
C10 C5 C6 118.3(3) 3_676 .
C1 C6 C5 120.8(3) . .
C1 C6 C7 117.2(3) . 3_676
C7 C6 C5 121.9(3) 3_676 .
N2 C7 C6 121.2(3) 3_676 3_676
N2 C7 C8 119.7(3) 3_676 .
C6 C7 C8 119.1(3) 3_676 .
C7 C8 C33 121.0(3) . .
C9 C8 C7 118.3(3) . .
C9 C8 C33 120.6(3) . .
C8 C9 H9 118.2 . .
C8 C9 C10 123.7(3) . .
C10 C9 H9 118.2 . .
C4 C10 C9 122.6(3) . .
C5 C10 C4 118.7(3) 3_676 .
C5 C10 C9 118.6(3) 3_676 .
N1 C21 C23 113.4(3) . .
N2 C21 N1 129.5(3) . .
N2 C21 C23 117.1(3) . .
F1 C23 C21 109.8(3) . .
F1 C23 C24 108.5(3) . .
F2 C23 F1 106.6(3) . .
F2 C23 C21 110.7(3) . .
F2 C23 C24 107.9(3) . .
C21 C23 C24 113.1(3) . .
F3 C24 F4 108.5(3) . .
F3 C24 C23 110.1(3) . .
F3 C24 C25 106.7(3) . .
F4 C24 C23 107.2(3) . .
F4 C24 C25 107.4(3) . .
C23 C24 C25 116.6(3) . .
F5 C25 C24 109.9(3) . .
F6 C25 F5 107.5(4) . .
F6 C25 F7 108.5(4) . .
F6 C25 C24 111.4(4) . .
F7 C25 F5 108.7(4) . .
F7 C25 C24 110.8(3) . .
C27 C26 C2 119.8(3) . .
C27 C26 C31 118.2(3) . .
C31 C26 C2 122.1(3) . .
N28 C27 C26 120.7(3) . .
N28 C27 H27 119.6 . .
C26 C27 H27 119.6 . .
N28 C29 H29 120.0 . .
N28 C29 C30 119.9(3) . .
C30 C29 H29 120.0 . .
C29 C30 H30 120.2 . .
C29 C30 C31 119.6(3) . .
C31 C30 H30 120.2 . .
C26 C31 H31 120.0 . .
C30 C31 C26 119.9(3) . .
C30 C31 H31 120.0 . .
N28 C32 H32A 109.5 . .
N28 C32 H32B 109.5 . .
N28 C32 H32C 109.5 . .
H32A C32 H32B 109.5 . .
H32A C32 H32C 109.5 . .
H32B C32 H32C 109.5 . .
C34 C33 C8 119.1(3) . .
C34 C33 C38 117.2(3) . .
C38 C33 C8 123.7(3) . .
N35 C34 C33 121.5(4) . .
N35 C34 H34 119.2 . .
C33 C34 H34 119.2 . .
N35 C36 H36 120.2 . .
N35 C36 C37 119.6(4) . .
C37 C36 H36 120.2 . .
C36 C37 H37 119.9 . .
C36 C37 C38 120.2(4) . .
C38 C37 H37 119.9 . .
C33 C38 H38 120.0 . .
C37 C38 C33 120.0(4) . .
C37 C38 H38 120.0 . .
N35 C39 H39A 109.5 . .
N35 C39 H39B 109.5 . .
N35 C39 H39C 109.5 . .
H39A C39 H39B 109.5 . .
H39A C39 H39C 109.5 . .
H39B C39 H39C 109.5 . .
O11 S1 O12 115.43(18) . .
O11 S1 O13 113.7(2) . .
O11 S1 C51 103.8(3) . .
O12 S1 C51 104.34(17) . .
O13 S1 O12 115.81(18) . .
O13 S1 C51 101.3(2) . .
F11 C51 S1 111.9(3) . .
F12 C51 S1 109.5(4) . .
F12 C51 F11 108.8(4) . .
F13 C51 S1 110.8(3) . .
F13 C51 F11 108.7(4) . .
F13 C51 F12 107.1(4) . .
O21A S2A O22A 115.7(12) . .
O21A S2A O23A 113.2(7) . .
O21A S2A C52A 103.5(7) . .
O22A S2A O23A 115.1(9) . .
O22A S2A C52A 103.6(8) . .
O23A S2A C52A 103.6(5) . .
F21A C52A S2A 112.4(6) . .
F21A C52A F22A 108.9(7) . .
F22A C52A S2A 110.6(5) . .
F23A C52A S2A 107.3(8) . .
F23A C52A F21A 111.5(9) . .
F23A C52A F22A 106.0(9) . .
O21B S2B O23B 115.7(16) . .
O21B S2B C52B 104.5(12) . .
O22B S2B O21B 113.7(12) . .
O22B S2B O23B 113.7(13) . .
O22B S2B C52B 103.6(7) . .
O23B S2B C52B 103.9(15) . .
F21B C52B S2B 110.7(11) . .
F21B C52B F22B 108.8(15) . .
F22B C52B S2B 110.7(12) . .
F23B C52B S2B 117.5(10) . .
F23B C52B F21B 108.0(11) . .
F23B C52B F22B 100.5(14) . .

loop_
_geom_bond_atom_site_label_1
_geom_bond_atom_site_label_2
_geom_bond_distance
_geom_bond_site_symmetry_2
F1 C23 1.349(4) .
F2 C23 1.349(4) .
F3 C24 1.325(5) .
F4 C24 1.343(5) .
F5 C25 1.316(5) .
F6 C25 1.309(5) .
F7 C25 1.313(5) .
N1 C1 1.350(4) .
N1 C21 1.331(4) .
N2 C7 1.352(4) 3_676
N2 C21 1.320(4) .
N28 C27 1.348(4) .
N28 C29 1.345(5) .
N28 C32 1.473(4) .
N35 C34 1.347(4) .
N35 C36 1.348(6) .
N35 C39 1.485(6) .
C1 C2 1.445(4) .
C1 C6 1.409(4) .
C2 C3 1.354(4) .
C2 C26 1.482(4) .
C3 H3 0.9500 .
C3 C4 1.432(4) .
C4 C5 1.423(4) .
C4 C10 1.420(4) .
C5 C6 1.426(4) .
C5 C10 1.415(4) 3_676
C6 C7 1.411(4) 3_676
C7 N2 1.352(4) 3_676
C7 C6 1.411(4) 3_676
C7 C8 1.444(4) .
C8 C9 1.362(5) .
C8 C33 1.483(4) .
C9 H9 0.9500 .
C9 C10 1.432(4) .
C10 C5 1.415(4) 3_676
C21 C23 1.525(4) .
C23 C24 1.532(5) .
C24 C25 1.537(5) .
C26 C27 1.375(5) .
C26 C31 1.400(5) .
C27 H27 0.9500 .
C29 H29 0.9500 .
C29 C30 1.371(5) .
C30 H30 0.9500 .
C30 C31 1.383(5) .
C31 H31 0.9500 .
C32 H32A 0.9800 .
C32 H32B 0.9800 .
C32 H32C 0.9800 .
C33 C34 1.371(5) .
C33 C38 1.401(5) .
C34 H34 0.9500 .
C36 H36 0.9500 .
C36 C37 1.353(7) .
C37 H37 0.9500 .
C37 C38 1.388(6) .
C38 H38 0.9500 .
C39 H39A 0.9800 .
C39 H39B 0.9800 .
C39 H39C 0.9800 .
S1 O11 1.420(3) .
S1 O12 1.433(3) .
S1 O13 1.431(3) .
S1 C51 1.791(5) .
F11 C51 1.324(4) .
F12 C51 1.318(5) .
F13 C51 1.315(5) .
S2A O21A 1.423(9) .
S2A O22A 1.427(11) .
S2A O23A 1.442(7) .
S2A C52A 1.808(7) .
F21A C52A 1.329(9) .
F22A C52A 1.341(9) .
F23A C52A 1.328(10) .
S2B O21B 1.420(13) .
S2B O22B 1.419(10) .
S2B O23B 1.432(15) .
S2B C52B 1.796(11) .
F21B C52B 1.335(14) .
F22B C52B 1.337(15) .
F23B C52B 1.330(13) .

loop_
_geom_torsion_atom_site_label_1
_geom_torsion_atom_site_label_2
_geom_torsion_atom_site_label_3
_geom_torsion_atom_site_label_4
_geom_torsion
_geom_torsion_site_symmetry_1
_geom_torsion_site_symmetry_4
F1 C23 C24 F3 51.9(4) . .
F1 C23 C24 F4 169.9(3) . .
F1 C23 C24 C25 -69.8(4) . .
F2 C23 C24 F3 167.0(3) . .
F2 C23 C24 F4 -75.0(4) . .
F2 C23 C24 C25 45.3(4) . .
F3 C24 C25 F5 49.6(4) . .
F3 C24 C25 F6 168.5(4) . .
F3 C24 C25 F7 -70.6(4) . .
F4 C24 C25 F5 -66.6(5) . .
F4 C24 C25 F6 52.3(5) . .
F4 C24 C25 F7 173.2(4) . .
N1 C1 C2 C3 174.8(3) . .
N1 C1 C2 C26 -5.0(4) . .
N1 C1 C6 C5 -176.7(3) . .
N1 C1 C6 C7 3.6(4) . 3_676
N1 C21 C23 F1 -59.9(4) . .
N1 C21 C23 F2 -177.3(3) . .
N1 C21 C23 C24 61.4(4) . .
N2 C7 C8 C9 179.4(3) 3_676 .
N2 C7 C8 C33 1.6(5) 3_676 .
N2 C21 C23 F1 119.3(3) . .
N2 C21 C23 F2 1.9(4) . .
N2 C21 C23 C24 -119.4(3) . .
N28 C29 C30 C31 0.6(5) . .
N35 C36 C37 C38 0.3(8) . .
C1 N1 C21 N2 -1.5(5) . .
C1 N1 C21 C23 177.6(3) . .
C1 C2 C3 C4 2.9(5) . .
C1 C2 C26 C27 134.2(3) . .
C1 C2 C26 C31 -45.9(4) . .
C2 C1 C6 C5 1.0(4) . .
C2 C1 C6 C7 -178.7(3) . 3_676
C2 C3 C4 C5 -1.0(5) . .
C2 C3 C4 C10 178.1(3) . .
C2 C26 C27 N28 -178.5(3) . .
C2 C26 C31 C30 178.6(3) . .
C3 C2 C26 C27 -45.7(4) . .
C3 C2 C26 C31 134.2(3) . .
C3 C4 C5 C6 -0.9(4) . .
C3 C4 C5 C10 179.7(3) . 3_676
C3 C4 C10 C5 -179.6(3) . 3_676
C3 C4 C10 C9 -1.3(5) . .
C4 C5 C6 C1 0.9(4) . .
C4 C5 C6 C7 -179.4(3) . 3_676
C5 C4 C10 C5 -0.5(5) . 3_676
C5 C4 C10 C9 177.8(3) . .
C6 C1 C2 C3 -2.9(4) . .
C6 C1 C2 C26 177.2(3) . .
C6 C7 C8 C9 0.8(5) 3_676 .
C6 C7 C8 C33 -177.1(3) 3_676 .
C7 N2 C21 N1 4.4(5) 3_676 .
C7 N2 C21 C23 -174.6(3) 3_676 .
C7 C8 C9 C10 0.7(5) . .
C7 C8 C33 C34 -145.8(3) . .
C7 C8 C33 C38 36.6(6) . .
C8 C9 C10 C4 179.8(3) . .
C8 C9 C10 C5 -1.9(5) . 3_676
C8 C33 C34 N35 -177.6(3) . .
C8 C33 C38 C37 177.7(4) . .
C9 C8 C33 C34 36.4(5) . .
C9 C8 C33 C38 -141.2(4) . .
C10 C4 C5 C6 179.9(3) . .
C10 C4 C5 C10 0.5(5) . 3_676
C10 C5 C6 C1 -179.7(3) 3_676 .
C10 C5 C6 C7 0.0(4) 3_676 3_676
C21 N1 C1 C2 179.6(3) . .
C21 N1 C1 C6 -2.7(4) . .
C21 C23 C24 F3 -70.1(4) . .
C21 C23 C24 F4 47.8(4) . .
C21 C23 C24 C25 168.2(3) . .
C23 C24 C25 F5 173.1(3) . .
C23 C24 C25 F6 -68.0(5) . .
C23 C24 C25 F7 52.9(5) . .
C26 C2 C3 C4 -177.2(3) . .
C27 N28 C29 C30 -0.5(5) . .
C27 C26 C31 C30 -1.6(5) . .
C29 N28 C27 C26 -0.6(5) . .
C29 C30 C31 C26 0.5(5) . .
C31 C26 C27 N28 1.6(5) . .
C32 N28 C27 C26 179.4(3) . .
C32 N28 C29 C30 179.5(3) . .
C33 C8 C9 C10 178.6(3) . .
C34 N35 C36 C37 -0.1(7) . .
C34 C33 C38 C37 0.1(7) . .
C36 N35 C34 C33 -0.1(6) . .
C36 C37 C38 C33 -0.3(8) . .
C38 C33 C34 N35 0.1(6) . .
C39 N35 C34 C33 177.9(5) . .
C39 N35 C36 C37 -178.1(5) . .
O11 S1 C51 F11 -50.1(4) . .
O11 S1 C51 F12 70.6(4) . .
O11 S1 C51 F13 -171.5(3) . .
O12 S1 C51 F11 -171.3(3) . .
O12 S1 C51 F12 -50.6(4) . .
O12 S1 C51 F13 67.3(3) . .
O13 S1 C51 F11 68.0(4) . .
O13 S1 C51 F12 -171.3(4) . .
O13 S1 C51 F13 -53.4(3) . .
O21A S2A C52A F21A -60.4(10) . .
O21A S2A C52A F22A 61.6(8) . .
O21A S2A C52A F23A 176.7(10) . .
O22A S2A C52A F21A 178.5(11) . .
O22A S2A C52A F22A -59.6(11) . .
O22A S2A C52A F23A 55.6(13) . .
O23A S2A C52A F21A 58.0(7) . .
O23A S2A C52A F22A 179.9(5) . .
O23A S2A C52A F23A -64.9(9) . .
O21B S2B C52B F21B -59.2(16) . .
O21B S2B C52B F22B 61.6(19) . .
O21B S2B C52B F23B 176.1(15) . .
O22B S2B C52B F21B -178.5(9) . .
O22B S2B C52B F22B -57.7(15) . .
O22B S2B C52B F23B 56.8(12) . .
O23B S2B C52B F21B 62.4(16) . .
O23B S2B C52B F22B -176.8(18) . .
O23B S2B C52B F23B -62.2(17) . .
